data_7204303
loop_
_publ_author_name
'Zhang, Yan'
'Xue, Jie'
'Gao, Yi'
'Fun, Hoong-Kun'
'Xu, Jian-Hua'

_publ_section_title
;
 Photoinduced [2+2] cycloadditions (the Paterno--B\"uchi reaction) of
 1-acetylisatin with enol ethers---regioselectivity, diastereoselectivity
 and acid catalysed transformations of the spirooxetane products
;
_journal_coden_ASTM JCSPCE
_journal_issue 3
_journal_name_full 'Journal of the Chemical Society, Perkin Transactions 1'
_journal_page_first 345
_journal_page_last 353
_journal_paper_doi 10.1039/b109697d
_journal_year 2002
_chemical_formula_sum 'C22 H23 N O6'
_chemical_formula_weight 397.41
_space_group_IT_number 14
_symmetry_cell_setting monoclinic
_symmetry_space_group_name_Hall '-P 2ybc'
_symmetry_space_group_name_H-M 'P 1 21/c 1'
_atom_sites_solution_hydrogens geom
_atom_sites_solution_primary direct
_atom_sites_solution_secondary difmap
_audit_creation_method SHELXL-97
_cell_angle_alpha 90.00
_cell_angle_beta 96.358(2)
_cell_angle_gamma 90.00
_cell_formula_units_Z 4
_cell_length_a 19.817(1)
_cell_length_b 11.7579(6)
_cell_length_c 8.9452(3)
_cell_measurement_reflns_used 2531
_cell_measurement_temperature 293(2)
_cell_measurement_theta_max 29.56
_cell_measurement_theta_min 1.03
_cell_volume 2071.47(16)
_computing_cell_refinement 'SAINT (Siemens, 1996)'
_computing_data_collection 'SMART (Siemens, 1996)'
_computing_data_reduction SAINT
_computing_molecular_graphics SHELXTL
_computing_publication_material
;
SHELXTL, PARST (Nardelli, 1995) and PLATON (Spek, 1990)
;
_computing_structure_refinement SHELXTL
_computing_structure_solution 'SHELXTL (Sheldrick, 1997)'
_diffrn_ambient_temperature 293(2)
_diffrn_detector_area_resol_mean 8.33
_diffrn_measured_fraction_theta_full 0.999
_diffrn_measured_fraction_theta_max 0.999
_diffrn_measurement_device_type
;
Siemens SMART CCD area detector diffractometer
;
_diffrn_measurement_method '\w scans'
_diffrn_radiation_monochromator graphite
_diffrn_radiation_source 'fine-focus sealed tube'
_diffrn_radiation_type MoK\a
_diffrn_radiation_wavelength 0.71073
_diffrn_reflns_av_R_equivalents 0.1930
_diffrn_reflns_av_sigmaI/netI 0.2061
_diffrn_reflns_limit_h_max 23
_diffrn_reflns_limit_h_min -23
_diffrn_reflns_limit_k_max 8
_diffrn_reflns_limit_k_min -13
_diffrn_reflns_limit_l_max 10
_diffrn_reflns_limit_l_min -10
_diffrn_reflns_number 11292
_diffrn_reflns_theta_full 25.00
_diffrn_reflns_theta_max 25.00
_diffrn_reflns_theta_min 1.03
_diffrn_standards_decay_% 0
_exptl_absorpt_coefficient_mu 0.093
_exptl_absorpt_correction_type none
_exptl_crystal_colour colourless
_exptl_crystal_density_diffrn 1.274
_exptl_crystal_density_method 'not measured'
_exptl_crystal_description plate
_exptl_crystal_F_000 840
_exptl_crystal_size_max 0.64
_exptl_crystal_size_mid 0.42
_exptl_crystal_size_min 0.06
_refine_diff_density_max 0.863
_refine_diff_density_min -0.610
_refine_diff_density_rms 0.180
_refine_ls_extinction_coef 0.078(10)
_refine_ls_extinction_expression Fc^*^==kFc[1+0.001xFc^2^\l^3^/sin(2\q)]^-1/4^
_refine_ls_extinction_method SHELXL
_refine_ls_goodness_of_fit_ref 0.880
_refine_ls_hydrogen_treatment mixed
_refine_ls_matrix_type full
_refine_ls_number_parameters 258
_refine_ls_number_reflns 3650
_refine_ls_number_restraints 0
_refine_ls_restrained_S_all 0.880
_refine_ls_R_factor_all 0.2382
_refine_ls_R_factor_gt 0.1173
_refine_ls_shift/su_max 0.000
_refine_ls_shift/su_mean 0.000
_refine_ls_structure_factor_coef Fsqd
_refine_ls_weighting_details 'calc w==1/[\s^2^(Fo^2^)+(0.1912P)^2^+0.0000P] where P==(Fo^2^+2Fc^2^)/3'
_refine_ls_weighting_scheme calc
_refine_ls_wR_factor_gt 0.2726
_refine_ls_wR_factor_ref 0.3411
_reflns_number_gt 1322
_reflns_number_total 3650
_reflns_threshold_expression 'I > 2\s(I)'
_cod_data_source_file b109697d.txt
_cod_data_source_block compound27
_cod_original_sg_symbol_H-M P21/c
_cod_database_code 7204303

loop_
_symmetry_equiv_pos_as_xyz
'x, y, z'
'-x, y+1/2, -z+1/2'
'-x, -y, -z'
'x, -y-1/2, z-1/2'

loop_
_atom_site_label
_atom_site_type_symbol
_atom_site_fract_x
_atom_site_fract_y
_atom_site_fract_z
_atom_site_U_iso_or_equiv
_atom_site_adp_type
_atom_site_occupancy
_atom_site_symmetry_multiplicity
_atom_site_calc_flag
_atom_site_refinement_flags
_atom_site_disorder_assembly
_atom_site_disorder_group
O1 O 0.3208(2) 0.0858(5) 0.1028(5) 0.0846(16) Uani 1 1 d . . .
O2 O 0.3108(2) 0.2643(4) 0.2144(5) 0.0827(16) Uani 1 1 d . . .
O3 O 0.13766(19) 0.2375(3) 0.0415(4) 0.0627(13) Uani 1 1 d . . .
H3A H 0.0990 0.2401 -0.0019 0.094 Uiso 1 1 calc R . .
O4 O 0.0761(2) 0.1241(4) 0.2898(5) 0.0752(15) Uani 1 1 d . . .
O5 O 0.0001(2) -0.1711(4) 0.0902(5) 0.0732(14) Uani 1 1 d . . .
C1 C 0.1086(3) -0.0500(5) -0.0075(6) 0.0445(15) Uani 1 1 d . . .
N1 N 0.0756(2) -0.0280(4) 0.1240(4) 0.0451(13) Uani 1 1 d . . .
C2 C 0.1018(3) -0.1423(5) -0.1035(7) 0.0616(18) Uani 1 1 d . . .
H2A H 0.0724 -0.2018 -0.0879 0.074 Uiso 1 1 calc R . .
C3 C 0.1398(4) -0.1433(7) -0.2224(7) 0.074(2) Uani 1 1 d . . .
H3B H 0.1351 -0.2041 -0.2891 0.089 Uiso 1 1 calc R . .
C4 C 0.1841(4) -0.0583(7) -0.2466(7) 0.076(2) Uani 1 1 d . . .
H4A H 0.2097 -0.0623 -0.3276 0.091 Uiso 1 1 calc R . .
C5 C 0.1909(3) 0.0343(6) -0.1498(6) 0.0587(17) Uani 1 1 d . . .
H5A H 0.2206 0.0931 -0.1661 0.070 Uiso 1 1 calc R . .
C6 C 0.1532(3) 0.0384(5) -0.0289(6) 0.0463(15) Uani 1 1 d . . .
C7 C 0.1521(3) 0.1263(5) 0.0924(6) 0.0459(15) Uani 1 1 d . . .
C8 C 0.0963(3) 0.0781(5) 0.1833(7) 0.0511(16) Uani 1 1 d . . .
C9 C 0.2183(3) 0.1345(6) 0.1997(7) 0.0553(17) Uani 1 1 d . . .
H9A H 0.2107 0.1838 0.2846 0.066 Uiso 1 1 calc R . .
C10 C 0.2450(3) 0.0227(6) 0.2586(7) 0.0559(17) Uani 1 1 d . . .
C11 C 0.2222(4) -0.0527(6) 0.3596(8) 0.074(2) Uani 1 1 d . . .
H11A H 0.1832 -0.0360 0.4043 0.088 Uiso 1 1 calc R . .
C12 C 0.2554(5) -0.1489(9) 0.3939(9) 0.101(3) Uani 1 1 d . . .
H12A H 0.2390 -0.2003 0.4602 0.121 Uiso 1 1 calc R . .
C13 C 0.3138(6) -0.1724(8) 0.3312(12) 0.120(4) Uani 1 1 d . . .
H13A H 0.3364 -0.2400 0.3576 0.144 Uiso 1 1 calc R . .
C14 C 0.3418(4) -0.0985(9) 0.2275(11) 0.112(3) Uani 1 1 d . . .
H14A H 0.3810 -0.1151 0.1834 0.134 Uiso 1 1 calc R . .
C15 C 0.3046(4) 0.0011(7) 0.1988(8) 0.076(2) Uani 1 1 d . . .
C16 C 0.2765(3) 0.1813(6) 0.1228(8) 0.0680(19) Uani 1 1 d . . .
H16A H 0.2596 0.2140 0.0250 0.082 Uiso 1 1 calc R . .
C17 C 0.3621(5) 0.3235(9) 0.1329(11) 0.121(4) Uani 1 1 d . . .
H17A H 0.3987 0.2717 0.1164 0.145 Uiso 1 1 calc R . .
H17B H 0.3414 0.3501 0.0359 0.145 Uiso 1 1 calc R . .
C18 C 0.3883(6) 0.4190(11) 0.2246(14) 0.178(6) Uani 1 1 d . . .
H18A H 0.4106 0.3886 0.3181 0.213 Uiso 1 1 calc R . .
H18B H 0.3498 0.4630 0.2497 0.213 Uiso 1 1 calc R . .
C19 C 0.4404(8) 0.5055(18) 0.1582(18) 0.316(13) Uani 1 1 d . . .
H19A H 0.4221 0.5070 0.0531 0.379 Uiso 1 1 calc R . .
H19B H 0.4804 0.4578 0.1605 0.379 Uiso 1 1 calc R . .
C20 C 0.4811(2) 0.6521(4) 0.1782(5) 0.311(14) Uani 1 1 d . . .
H20A H 0.5282 0.6545 0.1582 0.373 Uiso 1 1 calc R . .
H20B H 0.4546 0.7124 0.1261 0.373 Uiso 1 1 calc R . .
C21 C 0.0237(2) -0.0940(4) 0.1715(5) 0.0542(16) Uani 1 1 d R . .
C22 C 0.0000(2) -0.0727(4) 0.3204(5) 0.075(2) Uani 1 1 d R . .
H22A H -0.0356 -0.1253 0.3361 0.112 Uiso 1 1 calc R . .
H22B H -0.0168 0.0036 0.3239 0.112 Uiso 1 1 calc R . .
H22C H 0.0372 -0.0828 0.3977 0.112 Uiso 1 1 calc R . .
O6 O 0.4693(3) 0.6374(6) 0.3702(9) 0.149(3) Uani 1 1 d . . .
H6A H 0.4819 0.6955 0.4155 0.223 Uiso 1 1 calc R . .

loop_
_atom_site_aniso_label
_atom_site_aniso_U_11
_atom_site_aniso_U_22
_atom_site_aniso_U_33
_atom_site_aniso_U_23
_atom_site_aniso_U_13
_atom_site_aniso_U_12
O1 0.060(3) 0.110(4) 0.086(4) -0.007(3) 0.020(3) 0.005(3)
O2 0.063(3) 0.092(4) 0.092(3) -0.016(3) 0.003(3) -0.023(3)
O3 0.060(3) 0.051(3) 0.074(3) 0.006(2) -0.002(2) -0.005(2)
O4 0.076(3) 0.089(4) 0.064(3) -0.030(3) 0.022(2) -0.008(3)
O5 0.069(3) 0.071(3) 0.081(3) -0.002(3) 0.016(2) -0.016(2)
C1 0.049(4) 0.050(4) 0.034(3) -0.003(3) 0.000(3) 0.005(3)
N1 0.050(3) 0.048(3) 0.038(3) -0.007(2) 0.006(2) -0.006(2)
C2 0.064(4) 0.061(4) 0.061(4) -0.005(3) 0.011(3) -0.003(3)
C3 0.084(5) 0.082(5) 0.056(4) -0.021(4) 0.009(4) -0.001(4)
C4 0.074(5) 0.109(6) 0.046(4) -0.015(4) 0.017(3) -0.001(5)
C5 0.062(4) 0.067(5) 0.049(4) 0.002(3) 0.012(3) -0.002(3)
C6 0.044(4) 0.057(4) 0.038(3) 0.002(3) 0.003(3) -0.002(3)
C7 0.042(4) 0.044(4) 0.052(4) -0.005(3) 0.006(3) -0.007(3)
C8 0.043(4) 0.056(4) 0.052(4) -0.012(3) -0.005(3) 0.001(3)
C9 0.035(4) 0.074(4) 0.056(4) -0.012(3) 0.001(3) -0.008(3)
C10 0.048(4) 0.066(4) 0.051(4) -0.003(3) -0.010(3) -0.004(3)
C11 0.083(5) 0.070(5) 0.063(4) 0.001(4) -0.011(4) 0.013(4)
C12 0.099(7) 0.123(9) 0.080(6) 0.012(5) 0.005(5) 0.004(6)
C13 0.162(11) 0.069(6) 0.120(8) 0.011(6) -0.021(7) 0.024(6)
C14 0.087(7) 0.114(8) 0.132(8) -0.015(7) 0.003(6) 0.041(6)
C15 0.065(5) 0.091(6) 0.068(5) -0.007(4) -0.008(4) -0.001(5)
C16 0.046(4) 0.083(5) 0.074(5) 0.000(4) 0.000(3) -0.003(4)
C17 0.096(7) 0.138(9) 0.128(8) -0.011(6) 0.012(6) -0.071(6)
C18 0.164(11) 0.168(12) 0.217(13) -0.042(10) 0.093(10) -0.075(9)
C19 0.202(16) 0.53(4) 0.235(18) 0.06(2) 0.119(14) -0.09(2)
C20 0.138(12) 0.36(3) 0.44(3) -0.30(2) 0.037(15) 0.001(14)
C21 0.056(4) 0.052(4) 0.053(4) 0.002(3) 0.000(3) 0.005(3)
C22 0.077(5) 0.099(6) 0.052(4) 0.012(4) 0.025(4) 0.003(4)
O6 0.087(4) 0.139(6) 0.217(8) -0.039(5) -0.001(5) -0.039(4)

loop_
_atom_type_symbol
_atom_type_description
_atom_type_scat_dispersion_real
_atom_type_scat_dispersion_imag
_atom_type_scat_source
C C 0.0033 0.0016 'International Tables Vol C Tables 4.2.6.8 and 6.1.1.4'
H H 0.0000 0.0000 'International Tables Vol C Tables 4.2.6.8 and 6.1.1.4'
N N 0.0061 0.0033 'International Tables Vol C Tables 4.2.6.8 and 6.1.1.4'
O O 0.0106 0.0060 'International Tables Vol C Tables 4.2.6.8 and 6.1.1.4'

loop_
_geom_angle_atom_site_label_1
_geom_angle_atom_site_label_2
_geom_angle_atom_site_label_3
_geom_angle
_geom_angle_site_symmetry_1
_geom_angle_site_symmetry_3
_geom_angle_publ_flag
C15 O1 C16 107.3(5) . . ?
C16 O2 C17 110.6(5) . . ?
C7 O3 H3A 109.5 . . ?
C2 C1 C6 121.4(5) . . ?
C2 C1 N1 129.2(5) . . ?
C6 C1 N1 109.4(5) . . ?
C21 N1 C8 125.2(4) . . ?
C21 N1 C1 124.8(4) . . ?
C8 N1 C1 109.4(5) . . ?
C3 C2 C1 117.8(6) . . ?
C3 C2 H2A 121.1 . . ?
C1 C2 H2A 121.1 . . ?
C4 C3 C2 122.4(6) . . ?
C4 C3 H3B 118.8 . . ?
C2 C3 H3B 118.8 . . ?
C3 C4 C5 119.7(6) . . ?
C3 C4 H4A 120.2 . . ?
C5 C4 H4A 120.2 . . ?
C6 C5 C4 119.5(6) . . ?
C6 C5 H5A 120.2 . . ?
C4 C5 H5A 120.2 . . ?
C5 C6 C1 119.3(5) . . ?
C5 C6 C7 129.9(5) . . ?
C1 C6 C7 110.8(4) . . ?
O3 C7 C6 115.2(5) . . ?
O3 C7 C9 105.8(4) . . ?
C6 C7 C9 114.5(5) . . ?
O3 C7 C8 112.3(4) . . ?
C6 C7 C8 101.2(4) . . ?
C9 C7 C8 107.6(5) . . ?
O4 C8 N1 126.3(5) . . ?
O4 C8 C7 124.8(5) . . ?
N1 C8 C7 108.9(5) . . ?
C10 C9 C16 102.9(5) . . ?
C10 C9 C7 114.2(5) . . ?
C16 C9 C7 112.3(5) . . ?
C10 C9 H9A 109.1 . . ?
C16 C9 H9A 109.1 . . ?
C7 C9 H9A 109.1 . . ?
C15 C10 C11 119.7(7) . . ?
C15 C10 C9 108.2(6) . . ?
C11 C10 C9 132.0(6) . . ?
C12 C11 C10 120.7(8) . . ?
C12 C11 H11A 119.7 . . ?
C10 C11 H11A 119.7 . . ?
C11 C12 C13 119.8(9) . . ?
C11 C12 H12A 120.1 . . ?
C13 C12 H12A 120.1 . . ?
C12 C13 C14 123.4(8) . . ?
C12 C13 H13A 118.3 . . ?
C14 C13 H13A 118.3 . . ?
C15 C14 C13 113.3(8) . . ?
C15 C14 H14A 123.3 . . ?
C13 C14 H14A 123.3 . . ?
C10 C15 O1 112.3(7) . . ?
C10 C15 C14 123.0(8) . . ?
O1 C15 C14 124.6(8) . . ?
O2 C16 O1 110.6(5) . . ?
O2 C16 C9 109.4(5) . . ?
O1 C16 C9 106.1(5) . . ?
O2 C16 H16A 110.2 . . ?
O1 C16 H16A 110.2 . . ?
C9 C16 H16A 110.2 . . ?
C18 C17 O2 107.8(8) . . ?
C18 C17 H17A 110.1 . . ?
O2 C17 H17A 110.1 . . ?
C18 C17 H17B 110.1 . . ?
O2 C17 H17B 110.1 . . ?
H17A C17 H17B 108.5 . . ?
C17 C18 C19 119.0(11) . . ?
C17 C18 H18A 107.6 . . ?
C19 C18 H18A 107.6 . . ?
C17 C18 H18B 107.6 . . ?
C19 C18 H18B 107.6 . . ?
H18A C18 H18B 107.0 . . ?
C18 C19 C20 145.1(12) . . ?
C18 C19 H19A 100.6 . . ?
C20 C19 H19A 100.6 . . ?
C18 C19 H19B 100.6 . . ?
C20 C19 H19B 100.6 . . ?
H19A C19 H19B 104.3 . . ?
O6 C20 C19 84.4(5) . . ?
O6 C20 H20A 114.6 . . ?
C19 C20 H20A 114.6 . . ?
O6 C20 H20B 114.6 . . ?
C19 C20 H20B 114.6 . . ?
H20A C20 H20B 111.7 . . ?
O5 C21 N1 118.6(4) . . ?
O5 C21 C22 121.5(3) . . ?
N1 C21 C22 119.9(2) . . ?
C21 C22 H22A 109.5 . . ?
C21 C22 H22B 109.5 . . ?
H22A C22 H22B 109.5 . . ?
C21 C22 H22C 109.5 . . ?
H22A C22 H22C 109.5 . . ?
H22B C22 H22C 109.5 . . ?
C20 O6 H6A 109.5 . . ?

loop_
_geom_bond_atom_site_label_1
_geom_bond_atom_site_label_2
_geom_bond_distance
_geom_bond_site_symmetry_2
_geom_bond_publ_flag
O1 C15 1.376(9) . ?
O1 C16 1.448(8) . ?
O2 C16 1.400(8) . ?
O2 C17 1.488(9) . ?
O3 C7 1.403(7) . ?
O3 H3A 0.8200 . ?
O4 C8 1.203(6) . ?
O5 C21 1.222(6) . ?
C1 C2 1.381(8) . ?
C1 C6 1.391(8) . ?
C1 N1 1.430(6) . ?
N1 C21 1.394(6) . ?
N1 C8 1.399(7) . ?
C2 C3 1.369(8) . ?
C2 H2A 0.9300 . ?
C3 C4 1.364(9) . ?
C3 H3B 0.9300 . ?
C4 C5 1.388(9) . ?
C4 H4A 0.9300 . ?
C5 C6 1.381(7) . ?
C5 H5A 0.9300 . ?
C6 C7 1.501(8) . ?
C7 C9 1.541(8) . ?
C7 C8 1.550(8) . ?
C9 C10 1.491(8) . ?
C9 C16 1.512(8) . ?
C9 H9A 0.9800 . ?
C10 C15 1.373(9) . ?
C10 C11 1.377(9) . ?
C11 C12 1.328(11) . ?
C11 H11A 0.9300 . ?
C12 C13 1.369(11) . ?
C12 H12A 0.9300 . ?
C13 C14 1.428(12) . ?
C13 H13A 0.9300 . ?
C14 C15 1.392(11) . ?
C14 H14A 0.9300 . ?
C16 H16A 0.9800 . ?
C17 C18 1.453(13) . ?
C17 H17A 0.9700 . ?
C17 H17B 0.9700 . ?
C18 C19 1.608(16) . ?
C18 H18A 0.9700 . ?
C18 H18B 0.9700 . ?
C19 C20 1.904(19) . ?
C19 H19A 0.9700 . ?
C19 H19B 0.9700 . ?
C20 O6 1.767(9) . ?
C20 H20A 0.9700 . ?
C20 H20B 0.9700 . ?
C21 C22 1.4811 . ?
C22 H22A 0.9600 . ?
C22 H22B 0.9600 . ?
C22 H22C 0.9600 . ?
O6 H6A 0.8200 . ?

loop_
_geom_torsion_atom_site_label_1
_geom_torsion_atom_site_label_2
_geom_torsion_atom_site_label_3
_geom_torsion_atom_site_label_4
_geom_torsion
_geom_torsion_site_symmetry_1
_geom_torsion_site_symmetry_2
_geom_torsion_site_symmetry_3
_geom_torsion_site_symmetry_4
_geom_torsion_publ_flag
C2 C1 N1 C21 -6.8(9) . . . . ?
C6 C1 N1 C21 174.4(5) . . . . ?
C2 C1 N1 C8 -178.1(6) . . . . ?
C6 C1 N1 C8 3.1(6) . . . . ?
C6 C1 C2 C3 -1.0(9) . . . . ?
N1 C1 C2 C3 -179.7(6) . . . . ?
C1 C2 C3 C4 1.2(10) . . . . ?
C2 C3 C4 C5 -1.1(11) . . . . ?
C3 C4 C5 C6 0.8(10) . . . . ?
C4 C5 C6 C1 -0.6(9) . . . . ?
C4 C5 C6 C7 178.7(6) . . . . ?
C2 C1 C6 C5 0.7(8) . . . . ?
N1 C1 C6 C5 179.7(5) . . . . ?
C2 C1 C6 C7 -178.7(5) . . . . ?
N1 C1 C6 C7 0.3(6) . . . . ?
C5 C6 C7 O3 56.1(8) . . . . ?
C1 C6 C7 O3 -124.6(5) . . . . ?
C5 C6 C7 C9 -67.0(8) . . . . ?
C1 C6 C7 C9 112.4(5) . . . . ?
C5 C6 C7 C8 177.6(6) . . . . ?
C1 C6 C7 C8 -3.1(6) . . . . ?
C21 N1 C8 O4 5.5(9) . . . . ?
C1 N1 C8 O4 176.7(6) . . . . ?
C21 N1 C8 C7 -176.3(5) . . . . ?
C1 N1 C8 C7 -5.1(6) . . . . ?
O3 C7 C8 O4 -53.4(8) . . . . ?
C6 C7 C8 O4 -176.9(6) . . . . ?
C9 C7 C8 O4 62.7(7) . . . . ?
O3 C7 C8 N1 128.4(5) . . . . ?
C6 C7 C8 N1 4.9(6) . . . . ?
C9 C7 C8 N1 -115.5(5) . . . . ?
O3 C7 C9 C10 -176.1(5) . . . . ?
C6 C7 C9 C10 -48.1(7) . . . . ?
C8 C7 C9 C10 63.6(6) . . . . ?
O3 C7 C9 C16 -59.5(6) . . . . ?
C6 C7 C9 C16 68.5(7) . . . . ?
C8 C7 C9 C16 -179.8(5) . . . . ?
C16 C9 C10 C15 -9.8(6) . . . . ?
C7 C9 C10 C15 112.2(6) . . . . ?
C16 C9 C10 C11 167.4(7) . . . . ?
C7 C9 C10 C11 -70.7(8) . . . . ?
C15 C10 C11 C12 -3.5(10) . . . . ?
C9 C10 C11 C12 179.7(7) . . . . ?
C10 C11 C12 C13 1.6(12) . . . . ?
C11 C12 C13 C14 -0.6(15) . . . . ?
C12 C13 C14 C15 1.3(14) . . . . ?
C11 C10 C15 O1 -178.6(6) . . . . ?
C9 C10 C15 O1 -1.1(7) . . . . ?
C11 C10 C15 C14 4.4(10) . . . . ?
C9 C10 C15 C14 -178.0(7) . . . . ?
C16 O1 C15 C10 12.1(7) . . . . ?
C16 O1 C15 C14 -171.0(7) . . . . ?
C13 C14 C15 C10 -3.2(11) . . . . ?
C13 C14 C15 O1 -179.8(7) . . . . ?
C17 O2 C16 O1 71.5(8) . . . . ?
C17 O2 C16 C9 -172.0(6) . . . . ?
C15 O1 C16 O2 100.7(6) . . . . ?
C15 O1 C16 C9 -17.8(7) . . . . ?
C10 C9 C16 O2 -102.8(6) . . . . ?
C7 C9 C16 O2 134.0(6) . . . . ?
C10 C9 C16 O1 16.5(6) . . . . ?
C7 C9 C16 O1 -106.7(6) . . . . ?
C16 O2 C17 C18 171.5(9) . . . . ?
O2 C17 C18 C19 -174.8(13) . . . . ?
C17 C18 C19 C20 162.7(18) . . . . ?
C18 C19 C20 O6 28(2) . . . . ?
C8 N1 C21 O5 163.5(5) . . . . ?
C1 N1 C21 O5 -6.4(7) . . . . ?
C8 N1 C21 C22 -18.8(6) . . . . ?
C1 N1 C21 C22 171.4(4) . . . . ?

loop_
_cod_changelog_entry_id
_cod_changelog_entry_author
_cod_changelog_entry_date
_cod_changelog_entry_text
1 'Vaitkus, Antanas' 2022-04-22T18:30:00+03:00 'Updated bibliographic information.'
